data_7219733
loop_
_publ_author_name
'Behbehani, Haider'
'Ibrahim, Hamada Mohamed'
'Dawood, KM'

_publ_section_title
;
 Ultrasound-Assisted Regio- and Stereoselective Synthesis of
 Bis-[1`,4`-diaryl-1-oxo-spiro-benzosuberane-2,5`-pyrazoline] Derivatives
 via 1,3-Dipolar Cycloaddition
;
_journal_name_full 'RSC Adv.'
_journal_paper_doi 10.1039/C5RA02972D
_journal_year 2015
_chemical_formula_sum 'C50 H40 Cl2 N4 O2'
_chemical_formula_weight 799.76
_chemical_name_common Hamada_K3_ppt3_22_06_14
_space_group_crystal_system orthorhombic
_space_group_IT_number 54
_space_group_name_Hall '-P 2a 2ac'
_space_group_name_H-M_alt 'P c c a'
_symmetry_space_group_name_Hall '-P 2a 2ac'
_symmetry_space_group_name_H-M 'P c c a'
_atom_sites_solution_hydrogens geom
_atom_sites_solution_primary direct
_atom_sites_solution_secondary difmap
_audit_update_record
;
2015-02-08 deposited with the CCDC.
2015-03-04 downloaded from the CCDC.
;
_cell_angle_alpha 90
_cell_angle_beta 90
_cell_angle_gamma 90
_cell_formula_units_Z 4
_cell_length_a 22.2297(8)
_cell_length_b 11.6884(5)
_cell_length_c 15.5606(6)
_cell_measurement_reflns_used 4323
_cell_measurement_temperature 296.(2)
_cell_measurement_theta_max 65.8695
_cell_measurement_theta_min 3.7817
_cell_volume 4043.1(3)
_computing_cell_refinement 'SAINT V8.18C (Bruker AXS Inc., 2011)'
_computing_data_collection 'Bruker Instrument Service v2012.4.0.0'
_computing_data_reduction 'SAINT V8.18C (Bruker AXS Inc., 2011)'
_computing_structure_refinement 'SHELXL-97 (Sheldrick, 2008)'
_computing_structure_solution 'SHELXS-97 (Sheldrick, 2008)'
_diffrn_ambient_temperature 296.(2)
_diffrn_detector_area_resol_mean 8.3333
_diffrn_measured_fraction_theta_full 0.980
_diffrn_measured_fraction_theta_max 0.980
_diffrn_radiation_wavelength 1.54178
_diffrn_reflns_av_R_equivalents 0.0348
_diffrn_reflns_av_sigmaI/netI 0.0321
_diffrn_reflns_limit_h_max 26
_diffrn_reflns_limit_h_min -24
_diffrn_reflns_limit_k_max 13
_diffrn_reflns_limit_k_min -7
_diffrn_reflns_limit_l_max 17
_diffrn_reflns_limit_l_min -18
_diffrn_reflns_number 12902
_diffrn_reflns_theta_full 66.62
_diffrn_reflns_theta_max 66.62
_diffrn_reflns_theta_min 5.13
_exptl_absorpt_coefficient_mu 1.811
_exptl_absorpt_correction_T_max 0.89
_exptl_absorpt_correction_T_min 0.71
_exptl_absorpt_correction_type multi-scan
_exptl_absorpt_process_details 'SADABS V2008/1 (Bruker AXS Inc.)'
_exptl_crystal_colour 'clear light yellow'
_exptl_crystal_density_diffrn 1.314
_exptl_crystal_density_method 'not measured'
_exptl_crystal_description Block
_exptl_crystal_F_000 1672
_exptl_crystal_size_max 0.310
_exptl_crystal_size_mid 0.120
_exptl_crystal_size_min 0.060
_refine_diff_density_max 0.441
_refine_diff_density_min -0.530
_refine_ls_extinction_method none
_refine_ls_goodness_of_fit_ref 1.035
_refine_ls_hydrogen_treatment mixed
_refine_ls_matrix_type full
_refine_ls_number_parameters 262
_refine_ls_number_reflns 3511
_refine_ls_number_restraints 0
_refine_ls_restrained_S_all 1.035
_refine_ls_R_factor_all 0.0719
_refine_ls_R_factor_gt 0.0498
_refine_ls_shift/su_max 0.001
_refine_ls_shift/su_mean 0.000
_refine_ls_structure_factor_coef Fsqd
_refine_ls_weighting_details 'calc w=1/[\s^2^(Fo^2^)+(0.0636P)^2^+1.7587P] where P=(Fo^2^+2Fc^2^)/3'
_refine_ls_weighting_scheme calc
_refine_ls_wR_factor_gt 0.1273
_refine_ls_wR_factor_ref 0.1463
_reflns_number_gt 2494
_reflns_number_total 3511
_reflns_threshold_expression >2sigma(I)
_cod_data_source_file c5ra02972d1.cif
_cod_data_source_block I
_cod_database_code 7219733

loop_
_space_group_symop_operation_xyz
'x, y, z'
'x+1/2, -y, -z+1/2'
'-x, y, -z+1/2'
'-x+1/2, -y, z'
'-x, -y, -z'
'-x-1/2, y, z-1/2'
'x, -y, z-1/2'
'x-1/2, y, -z'

loop_
_atom_site_type_symbol
_atom_site_label
_atom_site_fract_x
_atom_site_fract_y
_atom_site_fract_z
_atom_site_U_iso_or_equiv
_atom_site_adp_type
_atom_site_calc_flag
_atom_site_refinement_flags
_atom_site_occupancy
Cl Cl1 0.71517(5) 0.65925(8) 1.24136(6) 0.1026(3) Uani d . 1
O O1 0.59698(8) 0.99379(17) 0.73303(11) 0.0707(5) Uani d . 1
N N2 0.62751(8) 1.06821(17) 0.88996(14) 0.0571(5) Uani d . 1
N N1 0.68765(8) 1.09357(17) 0.88839(13) 0.0528(5) Uani d . 1
C C14 0.61309(14) 0.5770(3) 0.6853(2) 0.0834(9) Uani d . 1
H H14 0.617 0.5035 0.663 0.1 Uiso calc R 1
C C15 0.63731(13) 0.6684(3) 0.6422(2) 0.0779(8) Uani d . 1
H H15 0.6574 0.6575 0.5904 0.093 Uiso calc R 1
C C16 0.63162(12) 0.7768(3) 0.67664(17) 0.0653(7) Uani d . 1
H H16 0.6477 0.8389 0.6472 0.078 Uiso calc R 1
C C17 0.60212(10) 0.7951(2) 0.75497(15) 0.0534(6) Uani d . 1
C C18 0.60182(9) 0.9174(2) 0.78491(16) 0.0526(6) Uani d . 1
C C8 0.61523(9) 0.9446(2) 0.88065(15) 0.0493(6) Uani d . 1
C C7 0.67964(9) 0.89295(19) 0.89930(15) 0.0481(5) Uani d . 1
H H7 0.6902 0.8395 0.8532 0.058 Uiso calc R 1
C C25 0.71775(9) 0.9991(2) 0.89090(14) 0.0485(5) Uani d . 1
C C12 0.57702(11) 0.7027(2) 0.79849(17) 0.0598(6) Uani d . 1
C C13 0.58311(15) 0.5942(3) 0.7612(2) 0.0784(8) Uani d . 1
H H13 0.5662 0.5315 0.789 0.094 Uiso calc R 1
C C11 0.54115(14) 0.7118(3) 0.88000(18) 0.0743(8) Uani d . 1
H H11A 0.5662 0.6854 0.927 0.089 Uiso calc R 1
H H11B 0.5073 0.6596 0.8758 0.089 Uiso calc R 1
C C10 0.51719(11) 0.8280(2) 0.90310(17) 0.0638(7) Uani d . 1
H H10A 0.4847 0.8188 0.9441 0.077 Uiso calc R 1
H H10B 0.5006 0.8632 0.8519 0.077 Uiso calc R 1
C C9 0.56405(10) 0.9075(2) 0.94123(16) 0.0562(6) Uani d . 1
H H9A 0.5818 0.87 0.9907 0.067 Uiso calc R 1
H H9B 0.5438 0.9757 0.9617 0.067 Uiso calc R 1
C C1 0.68882(9) 0.83447(19) 0.98502(15) 0.0488(5) Uani d . 1
C C2 0.68894(12) 0.8953(2) 1.06129(17) 0.0598(6) Uani d . 1
H H2 0.6836 0.9742 1.0596 0.072 Uiso calc R 1
C C3 0.69681(12) 0.8424(2) 1.14007(18) 0.0658(7) Uani d . 1
H H3 0.6968 0.8853 1.1904 0.079 Uiso calc R 1
C C4 0.70455(12) 0.7263(2) 1.14308(19) 0.0662(7) Uani d . 1
C C5 0.70474(13) 0.6635(2) 1.0688(2) 0.0725(8) Uani d . 1
H H5 0.7101 0.5847 1.0712 0.087 Uiso calc R 1
C C6 0.69691(12) 0.7172(2) 0.98980(19) 0.0622(7) Uani d . 1
H H6 0.6971 0.6738 0.9397 0.075 Uiso calc R 1
C C19 0.58637(10) 1.1599(2) 0.88932(16) 0.0546(6) Uani d . 1
C C20 0.52727(11) 1.1468(3) 0.86139(17) 0.0647(7) Uani d . 1
H H20 0.5141 1.0765 0.8407 0.078 Uiso calc R 1
C C21 0.48835(13) 1.2386(3) 0.86449(19) 0.0753(8) Uani d . 1
H H21 0.4489 1.2298 0.8456 0.09 Uiso calc R 1
C C22 0.50704(15) 1.3428(3) 0.8951(2) 0.0843(10) Uani d . 1
H H22 0.4803 1.404 0.8975 0.101 Uiso calc R 1
C C23 0.56557(15) 1.3562(3) 0.9224(2) 0.0818(9) Uani d . 1
H H23 0.5784 1.4267 0.9431 0.098 Uiso calc R 1
C C24 0.60526(12) 1.2656(2) 0.91911(18) 0.0658(7) Uani d . 1
H H24 0.6448 1.2756 0.937 0.079 Uiso calc R 1

loop_
_atom_site_aniso_label
_atom_site_aniso_U_11
_atom_site_aniso_U_22
_atom_site_aniso_U_33
_atom_site_aniso_U_12
_atom_site_aniso_U_13
_atom_site_aniso_U_23
Cl1 0.1053(7) 0.1143(7) 0.0881(6) 0.0012(5) 0.0046(5) 0.0380(5)
O1 0.0680(12) 0.0790(12) 0.0651(11) -0.0052(10) 0.0012(9) 0.0131(10)
N2 0.0271(9) 0.0656(12) 0.0786(14) 0.0015(8) -0.0028(9) -0.0066(10)
N1 0.0295(10) 0.0663(12) 0.0626(12) -0.0013(9) -0.0015(8) -0.0006(10)
C14 0.0664(19) 0.086(2) 0.097(2) 0.0019(16) -0.0103(18) -0.0196(19)
C15 0.0556(17) 0.105(2) 0.0735(19) 0.0067(16) -0.0012(14) -0.0199(17)
C16 0.0478(15) 0.0868(19) 0.0613(16) -0.0032(13) 0.0001(12) -0.0009(14)
C17 0.0345(11) 0.0754(15) 0.0504(13) -0.0026(11) -0.0060(10) -0.0021(11)
C18 0.0297(11) 0.0733(15) 0.0548(13) -0.0063(10) 0.0020(10) 0.0058(12)
C8 0.0287(11) 0.0634(14) 0.0558(13) -0.0015(10) 0.0000(9) -0.0023(11)
C7 0.0315(11) 0.0600(13) 0.0528(13) 0.0014(10) -0.0011(9) -0.0066(11)
C25 0.0299(11) 0.0623(13) 0.0532(13) -0.0014(10) -0.0009(9) -0.0002(11)
C12 0.0459(14) 0.0721(16) 0.0614(15) -0.0112(12) -0.0082(12) 0.0032(13)
C13 0.075(2) 0.0746(19) 0.085(2) -0.0095(15) -0.0059(17) -0.0006(16)
C11 0.0700(19) 0.087(2) 0.0658(17) -0.0281(16) 0.0052(15) 0.0025(14)
C10 0.0334(12) 0.099(2) 0.0585(15) -0.0137(12) 0.0042(11) 0.0051(14)
C9 0.0331(12) 0.0789(16) 0.0566(14) -0.0005(11) 0.0029(10) -0.0009(12)
C1 0.0308(11) 0.0557(13) 0.0598(14) 0.0012(10) -0.0007(10) -0.0041(11)
C2 0.0593(16) 0.0583(14) 0.0619(16) 0.0082(12) -0.0062(12) -0.0044(12)
C3 0.0589(16) 0.0778(18) 0.0608(16) 0.0053(13) -0.0025(13) -0.0050(13)
C4 0.0526(16) 0.0729(17) 0.0730(18) 0.0018(13) 0.0058(13) 0.0109(14)
C5 0.0720(19) 0.0521(14) 0.093(2) 0.0012(13) 0.0112(16) 0.0120(15)
C6 0.0534(15) 0.0559(14) 0.0774(18) -0.0042(11) 0.0066(13) -0.0086(13)
C19 0.0379(12) 0.0695(15) 0.0566(14) 0.0091(11) 0.0025(10) 0.0036(11)
C20 0.0396(13) 0.0888(18) 0.0657(16) 0.0094(13) -0.0008(12) 0.0017(14)
C21 0.0475(16) 0.109(2) 0.0690(18) 0.0227(16) 0.0026(13) 0.0176(17)
C22 0.072(2) 0.090(2) 0.091(2) 0.0350(18) 0.0126(17) 0.0262(18)
C23 0.080(2) 0.0691(18) 0.097(2) 0.0160(16) 0.0091(18) 0.0079(16)
C24 0.0539(15) 0.0691(16) 0.0742(17) 0.0081(13) 0.0015(13) 0.0028(14)

loop_
_atom_type_symbol
_atom_type_description
_atom_type_scat_dispersion_real
_atom_type_scat_dispersion_imag
_atom_type_scat_source
C C 0.0181 0.0091 'International Tables Vol C Tables 4.2.6.8 and 6.1.1.4'
H H 0.0000 0.0000 'International Tables Vol C Tables 4.2.6.8 and 6.1.1.4'
N N 0.0311 0.0180 'International Tables Vol C Tables 4.2.6.8 and 6.1.1.4'
O O 0.0492 0.0322 'International Tables Vol C Tables 4.2.6.8 and 6.1.1.4'
Cl Cl 0.3639 0.7018 'International Tables Vol C Tables 4.2.6.8 and 6.1.1.4'

loop_
_geom_angle_atom_site_label_1
_geom_angle_atom_site_label_2
_geom_angle_atom_site_label_3
_geom_angle_site_symmetry_1
_geom_angle_site_symmetry_3
_geom_angle
N1 N2 C19 . . 118.0(2)
N1 N2 C8 . . 112.97(17)
C19 N2 C8 . . 128.55(19)
C25 N1 N2 . . 108.65(19)
C15 C14 C13 . . 119.8(3)
C15 C14 H14 . . 120.1
C13 C14 H14 . . 120.1
C14 C15 C16 . . 119.3(3)
C14 C15 H15 . . 120.4
C16 C15 H15 . . 120.4
C15 C16 C17 . . 121.4(3)
C15 C16 H16 . . 119.3
C17 C16 H16 . . 119.3
C12 C17 C16 . . 119.5(2)
C12 C17 C18 . . 125.8(2)
C16 C17 C18 . . 114.7(2)
O1 C18 C17 . . 119.7(2)
O1 C18 C8 . . 120.5(2)
C17 C18 C8 . . 119.4(2)
N2 C8 C9 . . 110.62(19)
N2 C8 C18 . . 109.2(2)
C9 C8 C18 . . 112.83(18)
N2 C8 C7 . . 100.84(17)
C9 C8 C7 . . 116.70(19)
C18 C8 C7 . . 105.78(18)
C25 C7 C1 . . 111.87(18)
C25 C7 C8 . . 100.30(18)
C1 C7 C8 . . 117.16(18)
C25 C7 H7 . . 109.0
C1 C7 H7 . . 109.0
C8 C7 H7 . . 109.0
N1 C25 C25 . 4_675 120.3(3)
N1 C25 C7 . . 114.53(18)
C25 C25 C7 4_675 . 125.0(3)
C17 C12 C13 . . 117.5(3)
C17 C12 C11 . . 124.7(2)
C13 C12 C11 . . 117.7(3)
C14 C13 C12 . . 122.5(3)
C14 C13 H13 . . 118.8
C12 C13 H13 . . 118.8
C12 C11 C10 . . 117.0(2)
C12 C11 H11A . . 108.1
C10 C11 H11A . . 108.1
C12 C11 H11B . . 108.1
C10 C11 H11B . . 108.1
H11A C11 H11B . . 107.3
C11 C10 C9 . . 113.8(2)
C11 C10 H10A . . 108.8
C9 C10 H10A . . 108.8
C11 C10 H10B . . 108.8
C9 C10 H10B . . 108.8
H10A C10 H10B . . 107.7
C10 C9 C8 . . 116.1(2)
C10 C9 H9A . . 108.3
C8 C9 H9A . . 108.3
C10 C9 H9B . . 108.3
C8 C9 H9B . . 108.3
H9A C9 H9B . . 107.4
C2 C1 C6 . . 117.6(2)
C2 C1 C7 . . 121.6(2)
C6 C1 C7 . . 120.8(2)
C1 C2 C3 . . 122.0(2)
C1 C2 H2 . . 119.0
C3 C2 H2 . . 119.0
C4 C3 C2 . . 119.3(3)
C4 C3 H3 . . 120.3
C2 C3 H3 . . 120.3
C3 C4 C5 . . 120.2(3)
C3 C4 Cl1 . . 119.7(2)
C5 C4 Cl1 . . 120.1(2)
C4 C5 C6 . . 120.3(2)
C4 C5 H5 . . 119.9
C6 C5 H5 . . 119.9
C1 C6 C5 . . 120.7(3)
C1 C6 H6 . . 119.7
C5 C6 H6 . . 119.7
C24 C19 C20 . . 119.3(2)
C24 C19 N2 . . 118.7(2)
C20 C19 N2 . . 122.1(2)
C21 C20 C19 . . 119.7(3)
C21 C20 H20 . . 120.2
C19 C20 H20 . . 120.2
C22 C21 C20 . . 120.9(3)
C22 C21 H21 . . 119.6
C20 C21 H21 . . 119.6
C21 C22 C23 . . 119.6(3)
C21 C22 H22 . . 120.2
C23 C22 H22 . . 120.2
C22 C23 C24 . . 120.4(3)
C22 C23 H23 . . 119.8
C24 C23 H23 . . 119.8
C23 C24 C19 . . 120.2(3)
C23 C24 H24 . . 119.9
C19 C24 H24 . . 119.9

loop_
_geom_bond_atom_site_label_1
_geom_bond_atom_site_label_2
_geom_bond_site_symmetry_2
_geom_bond_distance
Cl1 C4 . 1.735(3)
O1 C18 . 1.208(3)
N2 N1 . 1.370(3)
N2 C19 . 1.409(3)
N2 C8 . 1.477(3)
N1 C25 . 1.292(3)
C14 C15 . 1.371(5)
C14 C13 . 1.371(4)
C14 H14 . 0.93
C15 C16 . 1.382(4)
C15 H15 . 0.93
C16 C17 . 1.401(3)
C16 H16 . 0.93
C17 C12 . 1.392(3)
C17 C18 . 1.503(4)
C18 C8 . 1.552(3)
C8 C9 . 1.540(3)
C8 C7 . 1.581(3)
C7 C25 . 1.508(3)
C7 C1 . 1.513(3)
C7 H7 . 0.98
C25 C25 4_675 1.434(4)
C12 C13 . 1.402(4)
C12 C11 . 1.502(4)
C13 H13 . 0.93
C11 C10 . 1.502(4)
C11 H11A . 0.97
C11 H11B . 0.97
C10 C9 . 1.517(3)
C10 H10A . 0.97
C10 H10B . 0.97
C9 H9A . 0.97
C9 H9B . 0.97
C1 C2 . 1.384(3)
C1 C6 . 1.385(3)
C2 C3 . 1.384(4)
C2 H2 . 0.93
C3 C4 . 1.369(4)
C3 H3 . 0.93
C4 C5 . 1.369(4)
C5 C6 . 1.391(4)
C5 H5 . 0.93
C6 H6 . 0.93
C19 C24 . 1.385(4)
C19 C20 . 1.392(3)
C20 C21 . 1.379(4)
C20 H20 . 0.93
C21 C22 . 1.372(5)
C21 H21 . 0.93
C22 C23 . 1.377(4)
C22 H22 . 0.93
C23 C24 . 1.379(4)
C23 H23 . 0.93
C24 H24 . 0.93

loop_
_geom_torsion_atom_site_label_1
_geom_torsion_atom_site_label_2
_geom_torsion_atom_site_label_3
_geom_torsion_atom_site_label_4
_geom_torsion_site_symmetry_4
_geom_torsion
C19 N2 N1 C25 . 178.8(2)
C8 N2 N1 C25 . -8.7(3)
C13 C14 C15 C16 . 0.7(5)
C14 C15 C16 C17 . 0.6(4)
C15 C16 C17 C12 . -1.2(4)
C15 C16 C17 C18 . 177.9(2)
C12 C17 C18 O1 . -144.4(2)
C16 C17 C18 O1 . 36.6(3)
C12 C17 C18 C8 . 42.7(3)
C16 C17 C18 C8 . -136.2(2)
N1 N2 C8 C9 . 139.5(2)
C19 N2 C8 C9 . -49.0(3)
N1 N2 C8 C18 . -95.7(2)
C19 N2 C8 C18 . 75.8(3)
N1 N2 C8 C7 . 15.4(3)
C19 N2 C8 C7 . -173.1(2)
O1 C18 C8 N2 . -7.0(3)
C17 C18 C8 N2 . 165.83(18)
O1 C18 C8 C9 . 116.5(2)
C17 C18 C8 C9 . -70.7(3)
O1 C18 C8 C7 . -114.8(2)
C17 C18 C8 C7 . 58.0(2)
N2 C8 C7 C25 . -15.0(2)
C9 C8 C7 C25 . -134.8(2)
C18 C8 C7 C25 . 98.8(2)
N2 C8 C7 C1 . 106.3(2)
C9 C8 C7 C1 . -13.6(3)
C18 C8 C7 C1 . -140.0(2)
N2 N1 C25 C25 4_675 -179.35(12)
N2 N1 C25 C7 . -3.0(3)
C1 C7 C25 N1 . -112.9(2)
C8 C7 C25 N1 . 12.1(2)
C1 C7 C25 C25 4_675 63.3(2)
C8 C7 C25 C25 4_675 -171.79(11)
C16 C17 C12 C13 . 0.5(4)
C18 C17 C12 C13 . -178.5(2)
C16 C17 C12 C11 . -176.2(3)
C18 C17 C12 C11 . 4.9(4)
C15 C14 C13 C12 . -1.4(5)
C17 C12 C13 C14 . 0.8(4)
C11 C12 C13 C14 . 177.7(3)
C17 C12 C11 C10 . 16.8(4)
C13 C12 C11 C10 . -159.8(2)
C12 C11 C10 C9 . -77.6(3)
C11 C10 C9 C8 . 66.2(3)
N2 C8 C9 C10 . 136.5(2)
C18 C8 C9 C10 . 13.8(3)
C7 C8 C9 C10 . -109.1(2)
C25 C7 C1 C2 . 46.4(3)
C8 C7 C1 C2 . -68.6(3)
C25 C7 C1 C6 . -134.2(2)
C8 C7 C1 C6 . 110.8(2)
C6 C1 C2 C3 . 0.0(4)
C7 C1 C2 C3 . 179.5(2)
C1 C2 C3 C4 . -0.2(4)
C2 C3 C4 C5 . 0.3(4)
C2 C3 C4 Cl1 . 179.4(2)
C3 C4 C5 C6 . -0.2(4)
Cl1 C4 C5 C6 . -179.3(2)
C2 C1 C6 C5 . 0.1(4)
C7 C1 C6 C5 . -179.4(2)
C4 C5 C6 C1 . 0.0(4)
N1 N2 C19 C24 . -24.0(3)
C8 N2 C19 C24 . 164.9(2)
N1 N2 C19 C20 . 157.3(2)
C8 N2 C19 C20 . -13.8(4)
C24 C19 C20 C21 . -0.6(4)
N2 C19 C20 C21 . 178.1(2)
C19 C20 C21 C22 . -0.3(4)
C20 C21 C22 C23 . 0.7(5)
C21 C22 C23 C24 . -0.1(5)
C22 C23 C24 C19 . -0.8(5)
C20 C19 C24 C23 . 1.1(4)
N2 C19 C24 C23 . -177.6(3)
